data_4349380
loop_
_publ_author_name
'We\&sing, Jana'
'G\"obel, Christoph'
'Weber, Birgit'
'Gemel, Christian'
'Fischer, Roland A.'

_publ_section_title
;
 Diverse Reactivity of ECp* (E = Al, Ga) toward Low-Coordinate Transition
 Metal Amides [TM(N(SiMe<sub>3</sub>)<sub>2</sub>)<sub>2</sub>] (TM = Fe,
 Co, Zn): Insertion, Cp* Transfer, and Orthometalation.
;
_journal_issue 6
_journal_name_full 'Inorganic chemistry'
_journal_page_first 3517
_journal_page_last 3525
_journal_paper_doi 10.1021/acs.inorgchem.6b03127
_journal_volume 56
_journal_year 2017
_chemical_compound_source 'see text'
_chemical_formula_moiety 'C22 H51 Al Co N2 Si4'
_chemical_formula_sum 'C22 H51 Al Co N2 Si4'
_chemical_formula_weight 541.92
_space_group_IT_number 14
_space_group_name_Hall '-P 2yn'
_space_group_name_H-M_alt 'P 1 21/n 1'
_symmetry_cell_setting monoclinic
_symmetry_Int_Tables_number 14
_symmetry_space_group_name_Hall '-P 2yn'
_symmetry_space_group_name_H-M 'P 1 21/n 1'
_atom_sites_solution_hydrogens mixed
_atom_sites_solution_primary direct
_atom_sites_solution_secondary difmap
_cell_angle_alpha 90
_cell_angle_beta 104.914(2)
_cell_angle_gamma 90
_cell_formula_units_Z 4
_cell_length_a 12.4018(2)
_cell_length_b 18.4650(3)
_cell_length_c 14.0269(2)
_cell_measurement_reflns_used 6392
_cell_measurement_temperature 110
_cell_measurement_theta_max 75.8530
_cell_measurement_theta_min 4.0300
_cell_volume 3103.94(9)
_computing_cell_refinement
;
CrysAlisPro, Agilent Technologies,
Version 1.171.37.34 (release 22-05-2014 CrysAlis171 .NET)
(compiled May 22 2014,16:03:01)
;
_computing_data_collection
;
CrysAlisPro, Agilent Technologies,
Version 1.171.37.34 (release 22-05-2014 CrysAlis171 .NET)
(compiled May 22 2014,16:03:01)
;
_computing_data_reduction
;
CrysAlisPro, Agilent Technologies,
Version 1.171.37.34 (release 22-05-2014 CrysAlis171 .NET)
(compiled May 22 2014,16:03:01)
;
_computing_publication_material 'PLATON (Spek, 2003)'
_computing_structure_refinement 'SHELXL-2014 (Sheldrick, 2014)'
_computing_structure_solution 'SHELXS-97 (Sheldrick, 1990)'
_diffrn_ambient_temperature 110
_diffrn_detector_area_resol_mean 10.4372
_diffrn_measured_fraction_theta_full 0.999
_diffrn_measured_fraction_theta_max 0.978
_diffrn_measurement_device_type 'SuperNova, Single source at offset, Atlas'
_diffrn_measurement_method '\w scans'
_diffrn_radiation_monochromator mirror
_diffrn_radiation_probe x-ray
_diffrn_radiation_source 'SuperNova (Cu) X-ray Source'
_diffrn_radiation_type CuK\a
_diffrn_radiation_wavelength 1.54178
_diffrn_reflns_av_R_equivalents 0.0257
_diffrn_reflns_av_unetI/netI 0.0343
_diffrn_reflns_limit_h_max 14
_diffrn_reflns_limit_h_min -15
_diffrn_reflns_limit_k_max 23
_diffrn_reflns_limit_k_min -20
_diffrn_reflns_limit_l_max 12
_diffrn_reflns_limit_l_min -17
_diffrn_reflns_number 14115
_diffrn_reflns_reduction_process
;
;
_diffrn_reflns_theta_full 67.68
_diffrn_reflns_theta_max 76.24
_diffrn_reflns_theta_min 4.05
_exptl_absorpt_coefficient_mu 6.167
_exptl_absorpt_correction_T_max 1.00000
_exptl_absorpt_correction_T_min 0.68476
_exptl_absorpt_correction_type multi-scan
_exptl_absorpt_process_details
;
CrysAlisPro, Agilent Technologies,
Version 1.171.37.34 (release 22-05-2014 CrysAlis171 .NET)
(compiled May 22 2014,16:03:01)
Empirical absorption correction using spherical harmonics,
 implemented in SCALE3 ABSPACK scaling algorithm.
;
_exptl_crystal_colour brown
_exptl_crystal_density_diffrn 1.160
_exptl_crystal_density_method 'Not Measured'
_exptl_crystal_description block
_exptl_crystal_F_000 1172
_exptl_crystal_size_max 0.197
_exptl_crystal_size_mid 0.087
_exptl_crystal_size_min 0.079
_refine_diff_density_max 0.327
_refine_diff_density_min -0.697
_refine_diff_density_rms 0.053
_refine_ls_extinction_method none
_refine_ls_goodness_of_fit_ref 1.047
_refine_ls_hydrogen_treatment mixed
_refine_ls_matrix_type full
_refine_ls_number_parameters 395
_refine_ls_number_reflns 6364
_refine_ls_number_restraints 145
_refine_ls_restrained_S_all 1.069
_refine_ls_R_factor_all 0.0433
_refine_ls_R_factor_gt 0.0350
_refine_ls_shift/su_max 0.004
_refine_ls_shift/su_mean 0.000
_refine_ls_structure_factor_coef Fsqd
_refine_ls_weighting_details 'W=1/[\S^2^(FO^2^)+(0.0456P)^2^+1.0828P] WHERE P=(FO^2^+2FC^2^)/3'
_refine_ls_weighting_scheme calc
_refine_ls_wR_factor_gt 0.0865
_refine_ls_wR_factor_ref 0.0902
_reflns_number_gt 5550
_reflns_number_total 6364
_reflns_threshold_expression I>2\s(I)
_cod_data_source_file ic6b03127_si_001.cif
_cod_data_source_block om1188
_cod_original_sg_symbol_H-M 'P 21/n'
_cod_database_code 4349380

loop_
_space_group_symop_id
_space_group_symop_operation_xyz
1 x,y,z
2 1/2-x,1/2+y,1/2-z
3 -x,-y,-z
4 1/2+x,1/2-y,1/2+z

loop_
_atom_site_aniso_label
_atom_site_aniso_U_11
_atom_site_aniso_U_22
_atom_site_aniso_U_33
_atom_site_aniso_U_23
_atom_site_aniso_U_13
_atom_site_aniso_U_12
Co1 0.0218(2) 0.0221(2) 0.0214(2) -0.0008(1) 0.0093(1) 0.0070(1)
Si1 0.0210(3) 0.0238(3) 0.0344(3) -0.0016(2) 0.0087(2) -0.0050(2)
Si2 0.0265(3) 0.0396(3) 0.0280(3) -0.0147(2) -0.0002(2) -0.0034(2)
Si3 0.0161(2) 0.0400(3) 0.0389(3) -0.0094(3) 0.0056(2) 0.0050(2)
Si4 0.0215(3) 0.0476(4) 0.0222(2) 0.0092(2) 0.0102(2) -0.0018(2)
Al1 0.0146(2) 0.0198(3) 0.0163(2) -0.0021(2) 0.0048(2) 0.0005(2)
N1 0.0179(7) 0.0226(8) 0.0242(8) -0.0059(6) 0.0031(6) -0.0016(6)
N2 0.0170(7) 0.0334(9) 0.0251(8) -0.0041(7) 0.0080(6) 0.0008(6)
C1 0.0507(14) 0.0425(13) 0.0287(11) 0.0032(10) 0.0117(10) -0.0167(11)
C2 0.0283(11) 0.0294(11) 0.0622(16) 0.0084(11) 0.0121(10) -0.0006(9)
C3 0.0263(11) 0.0344(12) 0.0603(15) -0.0102(11) 0.0195(10) -0.0073(9)
C4 0.0643(18) 0.0489(16) 0.0469(15) -0.0261(13) 0.0166(13) -0.0250(14)
C5 0.0337(13) 0.106(3) 0.0385(14) -0.0160(16) -0.0133(11) 0.0159(16)
C6 0.0503(14) 0.0361(12) 0.0256(10) -0.0095(9) 0.0026(9) -0.0034(11)
C7 0.0349(13) 0.0452(14) 0.0497(15) 0.0012(11) -0.0041(11) 0.0015(11)
C8 0.0305(12) 0.0504(15) 0.0681(18) -0.0250(14) 0.0103(12) 0.0111(11)
C9 0.0198(10) 0.0679(19) 0.0677(18) -0.0158(15) 0.0149(11) 0.0027(11)
C10 0.0419(14) 0.0489(16) 0.0609(17) 0.0288(13) -0.0101(12) -0.0242(12)
C11 0.0538(17) 0.130(3) 0.0417(15) 0.0316(18) 0.0348(14) 0.027(2)
C12 0.0250(9) 0.0247(10) 0.0187(8) 0.0028(7) 0.0067(7) 0.0016(8)
C13 0.0262(14) 0.0168(13) 0.0615(19) -0.0008(13) 0.0221(14) 0.0050(11)
C13A 0.033(3) 0.024(3) 0.022(3) 0.003(2) 0.015(2) 0.010(2)
C14 0.0310(16) 0.0208(15) 0.0500(18) -0.0114(14) 0.0264(14) -0.0003(13)
C14A 0.027(3) 0.021(3) 0.030(3) -0.002(2) 0.016(2) 0.002(2)
C15 0.0345(19) 0.0248(16) 0.0474(17) -0.0086(14) 0.0312(13) -0.0007(13)
C15A 0.021(3) 0.025(3) 0.023(3) -0.004(2) 0.010(2) 0.006(2)
C16 0.0234(15) 0.0253(15) 0.061(2) -0.0080(16) 0.0267(16) -0.0008(12)
C16A 0.020(2) 0.021(3) 0.023(3) -0.002(2) 0.012(2) 0.005(2)
C17 0.0202(14) 0.0237(15) 0.0585(18) 0.0002(14) 0.0138(13) 0.0059(12)
C17A 0.024(3) 0.025(3) 0.021(2) -0.005(2) 0.008(2) 0.010(2)
C18 0.051(2) 0.0223(16) 0.091(3) 0.0125(17) 0.037(2) 0.0103(15)
C18A 0.069(5) 0.035(4) 0.036(4) 0.025(3) 0.032(3) 0.033(4)
C19 0.046(2) 0.045(2) 0.072(3) -0.034(2) 0.0322(19) -0.0183(17)
C19A 0.043(4) 0.026(4) 0.075(5) -0.013(4) 0.035(4) -0.005(3)
C20 0.064(3) 0.044(2) 0.048(2) -0.0098(16) 0.0415(19) -0.0063(18)
C20A 0.033(4) 0.048(4) 0.024(3) -0.009(3) 0.008(3) 0.014(3)
C21 0.0340(18) 0.0378(19) 0.097(3) -0.013(2) 0.034(2) -0.0091(15)
C21A 0.033(3) 0.025(3) 0.056(4) 0.002(3) 0.029(3) 0.000(3)
C22 0.0291(17) 0.053(2) 0.077(3) 0.012(2) -0.0028(17) 0.0139(16)
C22A 0.038(4) 0.059(5) 0.042(4) -0.026(4) -0.009(3) 0.027(4)

loop_
_atom_site_label
_atom_site_type_symbol
_atom_site_thermal_displace_type
_atom_site_fract_x
_atom_site_fract_y
_atom_site_fract_z
_atom_site_occupancy
_atom_site_U_iso_or_equiv
_atom_site_calc_flag
_atom_site_refinement_flags
_atom_site_disorder_assembly
_atom_site_disorder_group
Co1 Co Uani 0.29881(3) 0.14171(2) 0.50931(2) 1.000 0.0211(1) d . . .
Si1 Si Uani 0.33467(4) 0.38583(3) 0.48286(4) 1.000 0.0261(2) d . . .
Si2 Si Uani 0.37824(5) 0.35404(3) 0.70060(4) 1.000 0.0327(2) d . . .
Si3 Si Uani -0.01723(4) 0.32641(4) 0.53716(5) 1.000 0.0319(2) d . . .
Si4 Si Uani 0.08561(4) 0.17654(4) 0.62056(4) 1.000 0.0296(2) d . . .
Al1 Al Uani 0.22484(4) 0.25380(3) 0.55224(4) 1.000 0.0167(1) d . . .
N1 N Uani 0.31263(13) 0.33388(9) 0.57892(12) 1.000 0.0220(4) d . . .
N2 N Uani 0.08115(13) 0.25906(10) 0.56230(12) 1.000 0.0247(5) d . . .
C1 C Uani 0.2741(2) 0.34101(14) 0.36076(17) 1.000 0.0404(7) d . . .
C2 C Uani 0.26445(19) 0.47648(13) 0.4747(2) 1.000 0.0399(7) d . . .
C3 C Uani 0.48667(19) 0.40008(13) 0.4929(2) 1.000 0.0388(7) d . . .
C4 C Uani 0.3973(3) 0.45442(16) 0.7235(2) 1.000 0.0530(9) d . . .
C5 C Uani 0.5167(2) 0.3084(2) 0.7381(2) 1.000 0.0636(12) d . . .
C6 C Uani 0.2946(2) 0.32215(13) 0.78569(16) 1.000 0.0387(7) d . . .
C7 C Uani -0.0370(2) 0.36127(15) 0.4096(2) 1.000 0.0460(8) d . . .
C8 C Uani 0.0266(2) 0.40538(16) 0.6225(2) 1.000 0.0501(9) d . . .
C9 C Uani -0.15562(19) 0.29236(18) 0.5489(2) 1.000 0.0511(9) d . . .
C10 C Uani 0.0006(2) 0.10578(16) 0.5402(2) 1.000 0.0549(9) d . . .
C11 C Uani 0.0487(3) 0.1781(2) 0.7417(2) 1.000 0.0710(13) d . . .
C12 C Uani 0.23781(17) 0.15452(11) 0.63436(14) 1.000 0.0226(5) d . . .
C13 C Uani 0.3508(3) 0.03177(17) 0.5235(3) 0.707(3) 0.0329(9) d DUP A 1
C13A C Uani 0.3987(6) 0.0543(4) 0.5498(4) 0.293(3) 0.0249(17) d DUP A 2
C14 C Uani 0.3072(3) 0.0484(2) 0.4233(3) 0.707(3) 0.0310(9) d DUP A 1
C14A C Uani 0.3250(7) 0.0434(4) 0.4564(5) 0.293(3) 0.0244(17) d DUP A 2
C15 C Uani 0.3699(4) 0.1072(3) 0.3998(3) 0.707(3) 0.0318(10) d DUP A 1
C15A C Uani 0.3460(8) 0.0984(5) 0.3927(4) 0.293(3) 0.0222(17) d DUP A 2
C16 C Uani 0.4566(3) 0.12588(19) 0.4872(4) 0.707(3) 0.0337(10) d DUP A 1
C16A C Uani 0.4410(6) 0.1406(3) 0.4464(5) 0.293(3) 0.0202(16) d DUP A 2
C17 C Uani 0.4422(3) 0.0793(2) 0.5632(3) 0.707(3) 0.0335(9) d DUP A 1
C17A C Uani 0.4714(5) 0.1128(4) 0.5435(4) 0.293(3) 0.0229(16) d DUP A 2
C18 C Uani 0.3112(3) -0.02688(18) 0.5806(4) 0.707(3) 0.0513(13) d DUP A 1
C18A C Uani 0.4054(7) 0.0091(4) 0.6402(5) 0.293(3) 0.043(3) d DUP A 2
C19 C Uani 0.2132(3) 0.0109(2) 0.3519(3) 0.707(3) 0.0512(14) d DUP A 1
C19A C Uani 0.2354(6) -0.0128(4) 0.4294(7) 0.293(3) 0.044(3) d DUP A 2
C20 C Uani 0.3536(4) 0.1396(2) 0.2992(3) 0.707(3) 0.0470(14) d DUP A 1
C20A C Uani 0.2892(6) 0.1064(5) 0.2853(4) 0.293(3) 0.035(2) d DUP A 2
C21 C Uani 0.5447(3) 0.1825(2) 0.4941(4) 0.707(3) 0.0531(13) d DUP A 1
C21A C Uani 0.4970(6) 0.2000(3) 0.4045(6) 0.293(3) 0.0348(19) d DUP A 2
C22 C Uani 0.5120(3) 0.0779(2) 0.6676(3) 0.707(3) 0.0561(13) d DUP A 1
C22A C Uani 0.5688(6) 0.1371(5) 0.6245(5) 0.293(3) 0.050(3) d DUP A 2
H1 H Uiso 0.2396(19) 0.2089(13) 0.4502(16) 1.000 0.021(5) d . . .
H1A H Uiso 0.28080 0.37360 0.30740 1.000 0.0610 c RU . .
H1B H Uiso 0.19520 0.33010 0.35410 1.000 0.0610 c RU . .
H1C H Uiso 0.31460 0.29600 0.35700 1.000 0.0610 c RU . .
H2A H Uiso 0.27250 0.50190 0.41560 1.000 0.0600 c RU . .
H2B H Uiso 0.29920 0.50510 0.53330 1.000 0.0600 c RU . .
H2C H Uiso 0.18510 0.46970 0.47080 1.000 0.0600 c RU . .
H3A H Uiso 0.49540 0.42900 0.43680 1.000 0.0580 c RU . .
H3B H Uiso 0.52330 0.35310 0.49270 1.000 0.0580 c RU . .
H3C H Uiso 0.52090 0.42570 0.55450 1.000 0.0580 c RU . .
H4A H Uiso 0.44180 0.47440 0.68120 1.000 0.0790 c RU . .
H4B H Uiso 0.43600 0.46290 0.79280 1.000 0.0790 c RU . .
H4C H Uiso 0.32420 0.47810 0.70830 1.000 0.0790 c RU . .
H5A H Uiso 0.50690 0.25610 0.72760 1.000 0.0960 c RU . .
H5B H Uiso 0.55120 0.31790 0.80800 1.000 0.0960 c RU . .
H5C H Uiso 0.56500 0.32710 0.69830 1.000 0.0960 c RU . .
H6A H Uiso 0.22130 0.34570 0.76830 1.000 0.0580 c RU . .
H6B H Uiso 0.33360 0.33450 0.85380 1.000 0.0580 c RU . .
H6C H Uiso 0.28490 0.26950 0.77970 1.000 0.0580 c RU . .
H7A H Uiso -0.05930 0.32140 0.36250 1.000 0.0690 c RU . .
H7B H Uiso 0.03320 0.38220 0.40260 1.000 0.0690 c RU . .
H7C H Uiso -0.09520 0.39860 0.39640 1.000 0.0690 c RU . .
H8A H Uiso 0.09850 0.42380 0.61620 1.000 0.0750 c RU . .
H8B H Uiso 0.03380 0.38980 0.69060 1.000 0.0750 c RU . .
H8C H Uiso -0.02970 0.44370 0.60520 1.000 0.0750 c RU . .
H9A H Uiso -0.20900 0.33250 0.53880 1.000 0.0770 c RU . .
H9B H Uiso -0.14710 0.27190 0.61490 1.000 0.0770 c RU . .
H9C H Uiso -0.18310 0.25480 0.49910 1.000 0.0770 c RU . .
H10A H Uiso -0.07870 0.11830 0.52690 1.000 0.0820 c RU . .
H10B H Uiso 0.01360 0.05880 0.57370 1.000 0.0820 c RU . .
H10C H Uiso 0.02220 0.10310 0.47790 1.000 0.0820 c RU . .
H11A H Uiso -0.03090 0.18880 0.73070 1.000 0.1060 c RU . .
H11B H Uiso 0.09270 0.21540 0.78400 1.000 0.1060 c RU . .
H11C H Uiso 0.06500 0.13070 0.77370 1.000 0.1060 c RU . .
H12A H Uiso 0.245(3) 0.108(2) 0.636(3) 1.000 0.065(10) d . . .
H12B H Uiso 0.286(2) 0.1699(16) 0.694(2) 1.000 0.043(8) d . . .
H18A H Uiso 0.22970 -0.03040 0.55870 0.707(3) 0.0770 c RUP A 1
H18B H Uiso 0.33360 -0.01530 0.65110 0.707(3) 0.0770 c RUP A 1
H18C H Uiso 0.34440 -0.07320 0.56930 0.707(3) 0.0770 c RUP A 1
H18D H Uiso 0.33060 -0.00760 0.64070 0.293(3) 0.0650 c RUP A 2
H18E H Uiso 0.43650 0.03820 0.69930 0.293(3) 0.0650 c RUP A 2
H18F H Uiso 0.45370 -0.03290 0.63960 0.293(3) 0.0650 c RUP A 2
H19A H Uiso 0.17910 0.04410 0.29800 0.707(3) 0.0770 c RUP A 1
H19B H Uiso 0.15710 -0.00420 0.38590 0.707(3) 0.0770 c RUP A 1
H19C H Uiso 0.24190 -0.03180 0.32490 0.707(3) 0.0770 c RUP A 1
H19D H Uiso 0.17700 0.00390 0.37250 0.293(3) 0.0670 c RUP A 2
H19E H Uiso 0.20320 -0.02100 0.48540 0.293(3) 0.0670 c RUP A 2
H19F H Uiso 0.26730 -0.05810 0.41270 0.293(3) 0.0670 c RUP A 2
H20A H Uiso 0.38150 0.10610 0.25700 0.707(3) 0.0700 c RUP A 1
H20B H Uiso 0.39470 0.18540 0.30440 0.707(3) 0.0700 c RUP A 1
H20C H Uiso 0.27400 0.14870 0.27040 0.707(3) 0.0700 c RUP A 1
H20D H Uiso 0.32760 0.07650 0.24650 0.293(3) 0.0520 c RUP A 2
H20E H Uiso 0.29150 0.15720 0.26590 0.293(3) 0.0520 c RUP A 2
H20F H Uiso 0.21140 0.09060 0.27310 0.293(3) 0.0520 c RUP A 2
H21A H Uiso 0.61010 0.16080 0.47830 0.707(3) 0.0800 c RUP A 1
H21B H Uiso 0.56610 0.20210 0.56130 0.707(3) 0.0800 c RUP A 1
H21C H Uiso 0.51550 0.22160 0.44730 0.707(3) 0.0800 c RUP A 1
H21D H Uiso 0.56140 0.18030 0.38470 0.293(3) 0.0520 c RUP A 2
H21E H Uiso 0.52220 0.23770 0.45440 0.293(3) 0.0520 c RUP A 2
H21F H Uiso 0.44410 0.22090 0.34680 0.293(3) 0.0520 c RUP A 2
H22A H Uiso 0.55780 0.03390 0.67860 0.707(3) 0.0840 c RUP A 1
H22B H Uiso 0.46330 0.07840 0.71260 0.707(3) 0.0840 c RUP A 1
H22C H Uiso 0.56060 0.12060 0.67990 0.707(3) 0.0840 c RUP A 1
H22D H Uiso 0.63020 0.10250 0.63140 0.293(3) 0.0750 c RUP A 2
H22E H Uiso 0.54660 0.13980 0.68660 0.293(3) 0.0750 c RUP A 2
H22F H Uiso 0.59320 0.18500 0.60840 0.293(3) 0.0750 c RUP A 2

loop_
_atom_type_symbol
_atom_type_description
_atom_type_scat_dispersion_real
_atom_type_scat_dispersion_imag
_atom_type_scat_source
C C 0.0181 0.0091 ' International Tables Vol C Tables 4.2.6.8 and 6.1.1.4'
H H 0.0000 0.0000 ' International Tables Vol C Tables 4.2.6.8 and 6.1.1.4'
Al Al 0.2130 0.2455 ' International Tables Vol C Tables 4.2.6.8 and 6.1.1.4'
Co Co -2.3653 3.6143 ' International Tables Vol C Tables 4.2.6.8 and 6.1.1.4'
N N 0.0311 0.0180 ' International Tables Vol C Tables 4.2.6.8 and 6.1.1.4'
Si Si 0.2541 0.3302 ' International Tables Vol C Tables 4.2.6.8 and 6.1.1.4'

loop_
_geom_angle_atom_site_label_1
_geom_angle_atom_site_label_2
_geom_angle_atom_site_label_3
_geom_angle
_geom_angle_publ_flag
Al1 Co1 C12 56.59(6) yes
Al1 Co1 C13 157.86(11) yes
Al1 Co1 C14 156.94(11) yes
Al1 Co1 C15 135.89(15) yes
Al1 Co1 C16 126.39(10) yes
Al1 Co1 C17 136.76(11) yes
Al1 Co1 C13A 149.53(16) yes
Al1 Co1 C14A 167.1(2) yes
Al1 Co1 C15A 138.3(2) yes
Al1 Co1 C16A 120.92(15) yes
Al1 Co1 C17A 125.72(19) yes
C12 Co1 C13 101.29(12) yes
C12 Co1 C14 130.48(12) yes
C12 Co1 C15 167.38(16) yes
C12 Co1 C16 134.21(16) yes
C12 Co1 C17 102.50(12) yes
C12 Co1 C13A 100.48(18) yes
C12 Co1 C14A 122.4(2) yes
C12 Co1 C15A 163.1(3) yes
C12 Co1 C16A 148.18(19) yes
C12 Co1 C17A 113.39(16) yes
C13 Co1 C14 38.63(15) yes
C13 Co1 C15 66.18(18) yes
C13 Co1 C16 66.73(14) yes
C13 Co1 C17 39.62(15) yes
C14 Co1 C15 39.76(18) yes
C14 Co1 C16 67.37(16) yes
C14 Co1 C17 66.18(15) yes
C15 Co1 C16 41.0(2) yes
C15 Co1 C17 67.14(17) yes
C16 Co1 C17 39.71(17) yes
C13A Co1 C14A 40.7(3) yes
C13A Co1 C15A 68.3(3) yes
C13A Co1 C16A 66.6(3) yes
C13A Co1 C17A 39.9(3) yes
C14A Co1 C15A 41.0(3) yes
C14A Co1 C16A 67.5(3) yes
C14A Co1 C17A 67.1(3) yes
C15A Co1 C16A 40.3(3) yes
C15A Co1 C17A 66.7(3) yes
C16A Co1 C17A 38.3(2) yes
C13 Co1 H1 153.7(8) no
C14 Co1 H1 115.3(8) no
C15 Co1 H1 94.7(8) no
C16 Co1 H1 111.3(9) no
C17 Co1 H1 150.2(9) no
C13A Co1 H1 161.7(9) no
C14A Co1 H1 128.0(8) no
C15A Co1 H1 94.5(9) no
C16A Co1 H1 96.4(9) no
C17A Co1 H1 128.5(9) no
Al1 Co1 H1 45.0(8) no
C12 Co1 H1 97.6(8) no
C1 Si1 C3 106.83(12) yes
N1 Si1 C3 112.13(10) yes
C1 Si1 C2 105.50(12) yes
N1 Si1 C1 111.07(10) yes
N1 Si1 C2 112.20(10) yes
C2 Si1 C3 108.76(11) yes
C5 Si2 C6 107.47(12) yes
N1 Si2 C5 110.25(11) yes
C4 Si2 C6 105.49(13) yes
N1 Si2 C4 112.69(10) yes
N1 Si2 C6 111.40(10) yes
C4 Si2 C5 109.30(16) yes
N2 Si3 C7 111.11(10) yes
C7 Si3 C9 107.70(12) yes
C8 Si3 C9 109.03(13) yes
N2 Si3 C9 110.97(12) yes
C7 Si3 C8 106.86(13) yes
N2 Si3 C8 111.02(11) yes
C11 Si4 C12 112.43(13) yes
Al1 Si4 C10 119.11(9) yes
C10 Si4 C11 109.12(14) yes
C10 Si4 C12 107.78(11) yes
Al1 Si4 N2 44.34(6) yes
N2 Si4 C10 112.88(11) yes
Al1 Si4 C11 131.77(12) yes
Al1 Si4 C12 54.33(6) yes
N2 Si4 C11 115.58(13) yes
N2 Si4 C12 98.51(9) yes
Co1 Al1 Si4 87.27(2) yes
Si4 Al1 N2 41.26(6) yes
Si4 Al1 C12 45.65(6) yes
N1 Al1 N2 119.06(8) yes
Co1 Al1 N1 120.36(6) yes
Co1 Al1 N2 120.56(6) yes
Co1 Al1 C12 54.46(6) yes
Si4 Al1 N1 142.05(6) yes
N1 Al1 C12 128.72(8) yes
N2 Al1 C12 86.78(8) yes
N1 Al1 H1 112.4(8) no
Co1 Al1 H1 40.5(8) no
Si4 Al1 H1 105.5(8) no
C12 Al1 H1 91.5(8) no
N2 Al1 H1 114.1(8) no
Si1 N1 Al1 119.78(9) yes
Si2 N1 Al1 118.85(10) yes
Si1 N1 Si2 121.30(10) yes
Si4 N2 Al1 94.40(9) yes
Si3 N2 Si4 132.33(11) yes
Si3 N2 Al1 132.83(11) yes
Co1 C12 Si4 120.30(10) yes
Co1 C12 Al1 68.95(6) yes
Si4 C12 Al1 80.02(8) yes
Co1 C13 C14 70.6(2) yes
Co1 C13 C17 68.9(2) yes
Co1 C13 C18 127.3(3) yes
C14 C13 C17 108.6(3) no
C14 C13 C18 126.6(4) no
C17 C13 C18 124.8(4) no
Co1 C13A C18A 125.2(5) yes
Co1 C13A C14A 69.4(4) yes
Co1 C13A C17A 74.3(4) yes
C17A C13A C18A 125.1(6) no
C14A C13A C17A 108.7(6) no
C14A C13A C18A 126.1(7) no
Co1 C14 C13 70.8(2) yes
C13 C14 C15 107.8(3) no
Co1 C14 C15 67.8(2) yes
Co1 C14 C19 127.8(3) yes
C13 C14 C19 127.0(3) no
C15 C14 C19 125.2(4) no
Co1 C14A C13A 69.9(4) yes
Co1 C14A C19A 122.5(6) yes
C13A C14A C15A 107.7(7) no
Co1 C14A C15A 70.2(4) yes
C15A C14A C19A 125.5(7) no
C13A C14A C19A 126.7(7) no
C14 C15 C16 108.5(4) no
Co1 C15 C20 126.8(4) yes
C14 C15 C20 125.0(4) no
Co1 C15 C14 72.5(2) yes
Co1 C15 C16 70.3(2) yes
C16 C15 C20 126.4(4) no
Co1 C15A C14A 68.8(4) yes
C16A C15A C20A 125.3(7) no
Co1 C15A C16A 74.6(4) yes
Co1 C15A C20A 127.7(7) yes
C14A C15A C20A 126.1(8) no
C14A C15A C16A 108.3(6) no
Co1 C16 C21 126.3(3) yes
C15 C16 C17 106.4(4) no
Co1 C16 C17 70.6(2) yes
C15 C16 C21 126.2(4) no
C17 C16 C21 127.4(4) no
Co1 C16 C15 68.8(3) yes
Co1 C16A C21A 131.4(4) yes
Co1 C16A C17A 69.8(4) yes
C17A C16A C21A 127.5(6) no
Co1 C16A C15A 65.1(4) yes
C15A C16A C17A 106.6(6) no
C15A C16A C21A 125.9(6) no
C13 C17 C22 124.9(3) no
Co1 C17 C22 126.0(3) yes
C13 C17 C16 108.7(4) no
Co1 C17 C13 71.5(2) yes
Co1 C17 C16 69.7(2) yes
C16 C17 C22 126.4(4) no
Co1 C17A C16A 71.9(4) yes
Co1 C17A C22A 131.4(5) yes
C13A C17A C22A 125.4(6) no
C16A C17A C22A 125.8(6) no
C13A C17A C16A 108.6(5) no
Co1 C17A C13A 65.8(4) yes
Si1 C1 H1A 109.00 no
Si1 C1 H1B 109.00 no
Si1 C1 H1C 109.00 no
H1A C1 H1B 109.00 no
H1A C1 H1C 110.00 no
H1B C1 H1C 110.00 no
Si1 C2 H2A 109.00 no
Si1 C2 H2B 109.00 no
Si1 C2 H2C 109.00 no
H2A C2 H2B 109.00 no
H2A C2 H2C 109.00 no
H2B C2 H2C 110.00 no
Si1 C3 H3A 109.00 no
Si1 C3 H3B 110.00 no
Si1 C3 H3C 109.00 no
H3A C3 H3B 109.00 no
H3A C3 H3C 109.00 no
H3B C3 H3C 109.00 no
Si2 C4 H4A 109.00 no
Si2 C4 H4B 110.00 no
Si2 C4 H4C 109.00 no
H4A C4 H4B 109.00 no
H4A C4 H4C 110.00 no
H4B C4 H4C 110.00 no
Si2 C5 H5A 109.00 no
Si2 C5 H5B 110.00 no
Si2 C5 H5C 109.00 no
H5A C5 H5B 109.00 no
H5A C5 H5C 109.00 no
H5B C5 H5C 109.00 no
Si2 C6 H6A 109.00 no
Si2 C6 H6B 109.00 no
Si2 C6 H6C 110.00 no
H6A C6 H6B 109.00 no
H6A C6 H6C 109.00 no
H6B C6 H6C 109.00 no
Si3 C7 H7A 109.00 no
Si3 C7 H7B 109.00 no
Si3 C7 H7C 109.00 no
H7A C7 H7B 109.00 no
H7A C7 H7C 110.00 no
H7B C7 H7C 109.00 no
Si3 C8 H8A 109.00 no
Si3 C8 H8B 109.00 no
Si3 C8 H8C 109.00 no
H8A C8 H8B 109.00 no
H8A C8 H8C 110.00 no
H8B C8 H8C 110.00 no
Si3 C9 H9A 109.00 no
Si3 C9 H9B 109.00 no
Si3 C9 H9C 109.00 no
H9A C9 H9B 109.00 no
H9A C9 H9C 110.00 no
H9B C9 H9C 109.00 no
Si4 C10 H10A 109.00 no
Si4 C10 H10B 109.00 no
Si4 C10 H10C 109.00 no
H10A C10 H10B 109.00 no
H10A C10 H10C 109.00 no
H10B C10 H10C 110.00 no
Si4 C11 H11A 109.00 no
Si4 C11 H11B 109.00 no
Si4 C11 H11C 109.00 no
H11A C11 H11B 110.00 no
H11A C11 H11C 109.00 no
H11B C11 H11C 109.00 no
Co1 C12 H12A 82(3) no
Co1 C12 H12B 119.8(16) no
Si4 C12 H12A 108(3) no
Si4 C12 H12B 114.6(16) no
Al1 C12 H12A 149(3) no
Al1 C12 H12B 99.3(18) no
H12A C12 H12B 104(3) no
C13 C18 H18A 109.00 no
C13 C18 H18B 110.00 no
C13 C18 H18C 110.00 no
H18A C18 H18B 109.00 no
H18A C18 H18C 110.00 no
H18B C18 H18C 109.00 no
H18E C18A H18F 109.00 no
C13A C18A H18F 109.00 no
C13A C18A H18D 110.00 no
C13A C18A H18E 109.00 no
H18D C18A H18E 110.00 no
H18D C18A H18F 109.00 no
C14 C19 H19B 110.00 no
C14 C19 H19A 109.00 no
H19A C19 H19C 109.00 no
C14 C19 H19C 109.00 no
H19A C19 H19B 109.00 no
H19B C19 H19C 109.00 no
C14A C19A H19D 109.00 no
H19E C19A H19F 109.00 no
C14A C19A H19F 109.00 no
H19D C19A H19E 109.00 no
C14A C19A H19E 109.00 no
H19D C19A H19F 109.00 no
C15 C20 H20B 109.00 no
C15 C20 H20C 110.00 no
C15 C20 H20A 110.00 no
H20A C20 H20B 109.00 no
H20A C20 H20C 110.00 no
H20B C20 H20C 109.00 no
C15A C20A H20D 109.00 no
C15A C20A H20E 110.00 no
C15A C20A H20F 109.00 no
H20E C20A H20F 110.00 no
H20D C20A H20E 109.00 no
H20D C20A H20F 109.00 no
C16 C21 H21B 109.00 no
H21A C21 H21C 110.00 no
C16 C21 H21C 109.00 no
H21A C21 H21B 109.00 no
C16 C21 H21A 109.00 no
H21B C21 H21C 110.00 no
C16A C21A H21D 109.00 no
C16A C21A H21F 109.00 no
H21D C21A H21E 109.00 no
C16A C21A H21E 110.00 no
H21E C21A H21F 109.00 no
H21D C21A H21F 109.00 no
C17 C22 H22B 109.00 no
C17 C22 H22C 109.00 no
H22A C22 H22C 109.00 no
H22B C22 H22C 109.00 no
H22A C22 H22B 110.00 no
C17 C22 H22A 110.00 no
C17A C22A H22D 110.00 no
C17A C22A H22E 109.00 no
C17A C22A H22F 109.00 no
H22D C22A H22E 110.00 no
H22D C22A H22F 109.00 no
H22E C22A H22F 109.00 no

loop_
_geom_bond_atom_site_label_1
_geom_bond_atom_site_label_2
_geom_bond_distance
_geom_bond_publ_flag
Co1 Al1 2.4026(7) yes
Co1 C12 2.095(2) yes
Co1 C13 2.124(3) yes
Co1 C14 2.121(4) yes
Co1 C15 2.059(5) yes
Co1 C16 2.079(4) yes
Co1 C17 2.090(4) yes
Co1 C13A 2.025(7) yes
Co1 C14A 2.019(7) yes
Co1 C15A 2.037(7) yes
Co1 C16A 2.166(8) yes
Co1 C17A 2.137(6) yes
Co1 H1 1.57(2) no
Si1 N1 1.7321(17) yes
Si1 C1 1.876(2) yes
Si1 C3 1.872(3) yes
Si1 C2 1.877(2) yes
Si2 N1 1.7317(17) yes
Si2 C4 1.886(3) yes
Si2 C6 1.867(2) yes
Si2 C5 1.863(3) yes
Si3 N2 1.7141(19) yes
Si3 C8 1.876(3) yes
Si3 C9 1.874(3) yes
Si3 C7 1.858(3) yes
Si4 N2 1.7232(19) yes
Si4 C10 1.865(3) yes
Si4 Al1 2.6052(8) yes
Si4 C12 1.892(2) yes
Si4 C11 1.870(3) yes
Al1 N1 1.8172(17) yes
Al1 C12 2.149(2) yes
Al1 N2 1.8260(17) yes
Al1 H1 1.70(2) no
C13 C17 1.428(5) no
C13 C14 1.404(6) no
C13 C18 1.503(5) no
C13A C17A 1.424(10) no
C13A C14A 1.406(9) no
C13A C18A 1.502(9) no
C14 C15 1.423(7) no
C14 C19 1.497(6) no
C14A C19A 1.496(11) no
C14A C15A 1.420(11) no
C15 C20 1.498(6) no
C15 C16 1.449(7) no
C15A C20A 1.497(8) no
C15A C16A 1.451(11) no
C16 C21 1.497(5) no
C16 C17 1.416(6) no
C16A C17A 1.413(9) no
C16A C21A 1.497(9) no
C17 C22 1.497(6) no
C17A C22A 1.498(9) no
C1 H1A 0.9800 no
C1 H1B 0.9800 no
C1 H1C 0.9800 no
C2 H2A 0.9800 no
C2 H2B 0.9800 no
C2 H2C 0.9800 no
C3 H3A 0.9800 no
C3 H3B 0.9800 no
C3 H3C 0.9800 no
C4 H4A 0.9800 no
C4 H4B 0.9800 no
C4 H4C 0.9800 no
C5 H5A 0.9800 no
C5 H5B 0.9800 no
C5 H5C 0.9800 no
C6 H6A 0.9800 no
C6 H6B 0.9800 no
C6 H6C 0.9800 no
C7 H7A 0.9800 no
C7 H7B 0.9800 no
C7 H7C 0.9800 no
C8 H8A 0.9800 no
C8 H8B 0.9800 no
C8 H8C 0.9800 no
C9 H9A 0.9800 no
C9 H9B 0.9800 no
C9 H9C 0.9800 no
C10 H10A 0.9800 no
C10 H10B 0.9800 no
C10 H10C 0.9800 no
C11 H11A 0.9800 no
C11 H11B 0.9800 no
C11 H11C 0.9800 no
C12 H12A 0.86(4) no
C12 H12B 0.94(3) no
C18 H18A 0.9800 no
C18 H18B 0.9800 no
C18 H18C 0.9800 no
C18A H18F 0.9800 no
C18A H18D 0.9800 no
C18A H18E 0.9800 no
C19 H19B 0.9800 no
C19 H19A 0.9800 no
C19 H19C 0.9800 no
C19A H19F 0.9800 no
C19A H19D 0.9800 no
C19A H19E 0.9800 no
C20 H20B 0.9800 no
C20 H20A 0.9800 no
C20 H20C 0.9800 no
C20A H20D 0.9800 no
C20A H20F 0.9800 no
C20A H20E 0.9800 no
C21 H21B 0.9800 no
C21 H21C 0.9800 no
C21 H21A 0.9800 no
C21A H21D 0.9800 no
C21A H21F 0.9800 no
C21A H21E 0.9800 no
C22 H22B 0.9800 no
C22 H22C 0.9800 no
C22 H22A 0.9800 no
C22A H22D 0.9800 no
C22A H22E 0.9800 no
C22A H22F 0.9800 no

loop_
_geom_torsion_atom_site_label_1
_geom_torsion_atom_site_label_2
_geom_torsion_atom_site_label_3
_geom_torsion_atom_site_label_4
_geom_torsion
_geom_torsion_publ_flag
C12 Co1 Al1 Si4 -34.30(7) no
C12 Co1 Al1 N1 118.20(10) no
C12 Co1 Al1 N2 -59.88(9) no
C13 Co1 Al1 Si4 -37.2(3) no
C13 Co1 Al1 N1 115.3(3) no
C13 Co1 Al1 N2 -62.8(3) no
C13 Co1 Al1 C12 -2.9(3) no
C14 Co1 Al1 Si4 81.5(3) no
C14 Co1 Al1 N1 -126.0(3) no
C14 Co1 Al1 N2 56.0(3) no
C14 Co1 Al1 C12 115.8(3) no
C15 Co1 Al1 Si4 148.16(19) no
C15 Co1 Al1 N1 -59.3(2) no
C15 Co1 Al1 N2 122.6(2) no
C15 Co1 Al1 C12 -177.5(2) no
C16 Co1 Al1 Si4 -157.78(18) no
C16 Co1 Al1 N1 -5.3(2) no
C16 Co1 Al1 N2 176.64(19) no
C16 Co1 Al1 C12 -123.5(2) no
C17 Co1 Al1 Si4 -105.46(16) no
C17 Co1 Al1 N1 47.04(17) no
C17 Co1 Al1 N2 -131.04(17) no
C17 Co1 Al1 C12 -71.16(17) no
Al1 Co1 C12 Si4 63.90(10) no
C13 Co1 C12 Si4 -117.21(15) no
C13 Co1 C12 Al1 178.89(11) no
C14 Co1 C12 Si4 -88.49(18) no
C14 Co1 C12 Al1 -152.38(14) no
C16 Co1 C12 Si4 174.37(15) no
C16 Co1 C12 Al1 110.47(15) no
C17 Co1 C12 Si4 -157.72(14) no
C17 Co1 C12 Al1 138.38(11) no
Al1 Co1 C13 C14 146.6(2) no
Al1 Co1 C13 C17 -93.6(3) no
Al1 Co1 C13 C18 24.8(6) no
C12 Co1 C13 C14 144.2(2) no
C12 Co1 C13 C17 -96.0(2) no
C12 Co1 C13 C18 22.3(4) no
C14 Co1 C13 C17 119.8(3) no
C14 Co1 C13 C18 -121.8(5) no
C15 Co1 C13 C14 -37.5(2) no
C15 Co1 C13 C17 82.4(3) no
C15 Co1 C13 C18 -159.3(4) no
C16 Co1 C13 C14 -82.4(3) no
C16 Co1 C13 C17 37.5(3) no
C16 Co1 C13 C18 155.8(4) no
C17 Co1 C13 C14 -119.8(3) no
C17 Co1 C13 C18 118.4(5) no
Al1 Co1 C14 C13 -148.0(2) no
Al1 Co1 C14 C15 92.4(3) no
Al1 Co1 C14 C19 -25.6(5) no
C12 Co1 C14 C13 -49.0(3) no
C12 Co1 C14 C15 -168.6(2) no
C12 Co1 C14 C19 73.4(4) no
C13 Co1 C14 C15 -119.5(3) no
C13 Co1 C14 C19 122.4(4) no
C15 Co1 C14 C13 119.5(3) no
C15 Co1 C14 C19 -118.1(4) no
C16 Co1 C14 C13 80.6(3) no
C16 Co1 C14 C15 -39.0(3) no
C16 Co1 C14 C19 -157.0(4) no
C17 Co1 C14 C13 37.2(2) no
C17 Co1 C14 C15 -82.3(3) no
C17 Co1 C14 C19 159.6(4) no
Al1 Co1 C15 C14 -145.8(2) no
Al1 Co1 C15 C16 96.4(3) no
Al1 Co1 C15 C20 -24.8(5) no
C13 Co1 C15 C14 36.4(2) no
C13 Co1 C15 C16 -81.4(3) no
C13 Co1 C15 C20 157.4(5) no
C14 Co1 C15 C16 -117.8(4) no
C14 Co1 C15 C20 121.0(5) no
C16 Co1 C15 C14 117.8(4) no
C16 Co1 C15 C20 -121.2(5) no
C17 Co1 C15 C14 79.7(3) no
C17 Co1 C15 C16 -38.1(2) no
C17 Co1 C15 C20 -159.3(5) no
Al1 Co1 C16 C15 -120.8(3) no
Al1 Co1 C16 C17 121.9(2) no
Al1 Co1 C16 C21 -0.7(5) no
C12 Co1 C16 C15 163.0(2) no
C12 Co1 C16 C17 45.7(3) no
C12 Co1 C16 C21 -77.0(5) no
C13 Co1 C16 C15 79.9(3) no
C13 Co1 C16 C17 -37.4(2) no
C13 Co1 C16 C21 -160.0(5) no
C14 Co1 C16 C15 37.8(3) no
C14 Co1 C16 C17 -79.5(2) no
C14 Co1 C16 C21 157.9(5) no
C15 Co1 C16 C17 -117.3(3) no
C15 Co1 C16 C21 120.1(6) no
C17 Co1 C16 C15 117.3(3) no
C17 Co1 C16 C21 -122.6(6) no
Al1 Co1 C17 C13 146.70(19) no
Al1 Co1 C17 C16 -94.3(3) no
Al1 Co1 C17 C22 26.6(4) no
C12 Co1 C17 C13 92.7(2) no
C12 Co1 C17 C16 -148.3(2) no
C12 Co1 C17 C22 -27.4(3) no
C13 Co1 C17 C16 119.0(3) no
C13 Co1 C17 C22 -120.1(4) no
C14 Co1 C17 C13 -36.3(2) no
C14 Co1 C17 C16 82.7(3) no
C14 Co1 C17 C22 -156.4(4) no
C15 Co1 C17 C13 -79.8(3) no
C15 Co1 C17 C16 39.2(3) no
C15 Co1 C17 C22 160.1(4) no
C16 Co1 C17 C13 -119.0(3) no
C16 Co1 C17 C22 120.9(4) no
C1 Si1 N1 Si2 169.46(12) no
C1 Si1 N1 Al1 -7.30(15) no
C2 Si1 N1 Si2 -72.73(14) no
C2 Si1 N1 Al1 110.51(12) no
C3 Si1 N1 Si2 50.02(15) no
C3 Si1 N1 Al1 -126.74(12) no
C4 Si2 N1 Si1 34.44(18) no
C4 Si2 N1 Al1 -148.77(15) no
C5 Si2 N1 Si1 -87.99(15) no
C5 Si2 N1 Al1 88.81(15) no
C6 Si2 N1 Si1 152.78(12) no
C6 Si2 N1 Al1 -30.43(14) no
C7 Si3 N2 Si4 -136.58(15) no
C7 Si3 N2 Al1 53.05(17) no
C8 Si3 N2 Si4 104.65(16) no
C8 Si3 N2 Al1 -65.73(17) no
C9 Si3 N2 Si4 -16.78(18) no
C9 Si3 N2 Al1 172.85(14) no
N2 Si4 Al1 Co1 -145.69(8) no
N2 Si4 Al1 N1 74.70(13) no
N2 Si4 Al1 C12 174.42(11) no
C10 Si4 Al1 Co1 -51.86(10) no
C10 Si4 Al1 N1 168.53(13) no
C10 Si4 Al1 N2 93.83(13) no
C10 Si4 Al1 C12 -91.75(13) no
C11 Si4 Al1 Co1 129.23(15) no
C11 Si4 Al1 N1 -10.38(19) no
C11 Si4 Al1 N2 -85.08(17) no
C11 Si4 Al1 C12 89.34(17) no
C12 Si4 Al1 Co1 39.89(7) no
C12 Si4 Al1 N1 -99.73(12) no
C12 Si4 Al1 N2 -174.42(11) no
Al1 Si4 N2 Si3 -172.94(19) no
C10 Si4 N2 Si3 78.18(17) no
C10 Si4 N2 Al1 -108.89(11) no
C11 Si4 N2 Si3 -48.4(2) no
C11 Si4 N2 Al1 124.53(13) no
C12 Si4 N2 Si3 -168.36(14) no
C12 Si4 N2 Al1 4.58(9) no
Al1 Si4 C12 Co1 -58.32(9) no
N2 Si4 C12 Co1 -62.26(12) no
C10 Si4 C12 Co1 55.18(15) no
C11 Si4 C12 Co1 175.47(15) no
N2 Si4 C12 Al1 -3.94(8) no
C10 Si4 C12 Al1 113.50(10) no
C11 Si4 C12 Al1 -126.22(13) no
C12 Al1 N1 Si2 -28.92(16) no
Co1 Al1 N2 Si3 -146.29(11) no
Si4 Al1 N2 Si3 172.88(19) no
N1 Al1 N2 Si3 35.61(17) no
C12 Al1 N2 Si3 168.89(14) no
Co1 Al1 N2 Si4 40.83(9) no
N1 Al1 N2 Si4 -137.27(8) no
C12 Al1 N2 Si4 -3.99(8) no
Co1 Al1 N1 Si1 81.11(11) no
Si4 Al1 N1 Si1 -147.48(7) no
N2 Al1 N1 Si1 -100.79(12) no
C12 Al1 N1 Si1 147.92(10) no
Co1 Al1 N1 Si2 -95.73(10) no
Si4 Al1 N1 Si2 35.68(16) no
N2 Al1 N1 Si2 82.37(12) no
Si4 Al1 C12 Co1 128.07(8) no
N1 Al1 C12 Co1 -102.91(9) no
N2 Al1 C12 Co1 131.75(7) no
Co1 Al1 C12 Si4 -128.07(8) no
N1 Al1 C12 Si4 129.02(9) no
N2 Al1 C12 Si4 3.68(7) no
Co1 C13 C14 C15 57.8(3) no
Co1 C13 C14 C19 -123.3(4) no
C17 C13 C14 Co1 -58.6(3) no
C17 C13 C14 C15 -0.9(5) no
C17 C13 C14 C19 178.0(4) no
C18 C13 C14 Co1 122.6(4) no
C18 C13 C14 C15 -179.6(4) no
C18 C13 C14 C19 -0.8(6) no
Co1 C13 C17 C16 -60.0(3) no
Co1 C13 C17 C22 121.4(4) no
C14 C13 C17 Co1 59.7(3) no
C14 C13 C17 C16 -0.4(4) no
C14 C13 C17 C22 -178.9(4) no
C18 C13 C17 Co1 -121.5(4) no
C18 C13 C17 C16 178.5(3) no
C18 C13 C17 C22 -0.1(6) no
Co1 C14 C15 C16 61.4(3) no
Co1 C14 C15 C20 -123.1(5) no
C13 C14 C15 Co1 -59.7(3) no
C13 C14 C15 C16 1.7(5) no
C13 C14 C15 C20 177.2(4) no
C19 C14 C15 Co1 121.4(4) no
C19 C14 C15 C16 -177.2(4) no
C19 C14 C15 C20 -1.7(7) no
Co1 C15 C16 C17 60.9(3) no
Co1 C15 C16 C21 -120.1(4) no
C14 C15 C16 Co1 -62.8(3) no
C14 C15 C16 C17 -1.9(5) no
C14 C15 C16 C21 177.1(4) no
C20 C15 C16 Co1 121.8(5) no
C20 C15 C16 C17 -177.3(4) no
C20 C15 C16 C21 1.7(7) no
Co1 C16 C17 C13 61.1(3) no
Co1 C16 C17 C22 -120.3(4) no
C15 C16 C17 Co1 -59.7(3) no
C15 C16 C17 C13 1.4(5) no
C15 C16 C17 C22 180.0(4) no
C21 C16 C17 Co1 121.3(4) no
C21 C16 C17 C13 -177.6(4) no
C21 C16 C17 C22 1.0(6) no
